data_7218641
loop_
_publ_author_name
'Zhong, Wei'
'Xie, Mingshi'
'Li, Yizhi'
'Yan, Hong'

_publ_section_title
;
 Investigation into the reactivity of 16-electron complexes
 Cp#Co(S2C2B10H10) (Cp# = Cp, Cp*) towards methyl diazoacetate and
 toluenesulphonyl azide
;
_journal_name_full 'RSC Adv.'
_journal_paper_doi 10.1039/C4RA13017K
_journal_year 2014
_chemical_formula_sum 'C10 H19 B10 Co O2 S2'
_chemical_formula_weight 402.40
_chemical_name_systematic
; 
 ? 
;
_space_group_IT_number 14
_symmetry_cell_setting monoclinic
_symmetry_space_group_name_Hall '-P 2ybc'
_symmetry_space_group_name_H-M 'P 1 21/c 1'
_atom_sites_solution_hydrogens geom
_atom_sites_solution_primary direct
_atom_sites_solution_secondary difmap
_audit_creation_method SHELXL-97
_cell_angle_alpha 90.00
_cell_angle_beta 94.648(2)
_cell_angle_gamma 90.00
_cell_formula_units_Z 4
_cell_length_a 6.5496(8)
_cell_length_b 12.0999(15)
_cell_length_c 22.472(3)
_cell_measurement_temperature 296(2)
_cell_volume 1775.0(4)
_computing_structure_refinement 'SHELXL-97 (Sheldrick, 1997)'
_computing_structure_solution 'SHELXS-97 (Sheldrick, 1990)'
_diffrn_ambient_temperature 296(2)
_diffrn_measured_fraction_theta_full 0.997
_diffrn_measured_fraction_theta_max 0.997
_diffrn_radiation_monochromator graphite
_diffrn_radiation_source 'fine-focus sealed tube'
_diffrn_radiation_type MoK\a
_diffrn_radiation_wavelength 0.71073
_diffrn_reflns_av_R_equivalents 0.0863
_diffrn_reflns_av_sigmaI/netI 0.0886
_diffrn_reflns_limit_h_max 8
_diffrn_reflns_limit_h_min -6
_diffrn_reflns_limit_k_max 14
_diffrn_reflns_limit_k_min -14
_diffrn_reflns_limit_l_max 22
_diffrn_reflns_limit_l_min -27
_diffrn_reflns_number 11610
_diffrn_reflns_theta_full 26.00
_diffrn_reflns_theta_max 26.00
_diffrn_reflns_theta_min 1.82
_exptl_absorpt_coefficient_mu 1.202
_exptl_absorpt_correction_T_max 0.8128
_exptl_absorpt_correction_T_min 0.7145
_exptl_absorpt_correction_type multi-scan
_exptl_absorpt_process_details sadabs
_exptl_crystal_density_diffrn 1.506
_exptl_crystal_density_method 'not measured'
_exptl_crystal_F_000 816
_exptl_crystal_size_max 0.30
_exptl_crystal_size_mid 0.23
_exptl_crystal_size_min 0.18
_refine_diff_density_max 0.832
_refine_diff_density_min -0.580
_refine_diff_density_rms 0.098
_refine_ls_extinction_method none
_refine_ls_goodness_of_fit_ref 0.945
_refine_ls_hydrogen_treatment mixed
_refine_ls_matrix_type full
_refine_ls_number_parameters 230
_refine_ls_number_reflns 3461
_refine_ls_number_restraints 0
_refine_ls_restrained_S_all 0.945
_refine_ls_R_factor_all 0.0657
_refine_ls_R_factor_gt 0.0511
_refine_ls_shift/su_max 0.000
_refine_ls_shift/su_mean 0.000
_refine_ls_structure_factor_coef Fsqd
_refine_ls_weighting_details 'calc w=1/[\s^2^(Fo^2^)+(0.0486P)^2^+0.0000P] where P=(Fo^2^+2Fc^2^)/3'
_refine_ls_weighting_scheme calc
_refine_ls_wR_factor_gt 0.1063
_refine_ls_wR_factor_ref 0.1109
_reflns_number_gt 2561
_reflns_number_total 3461
_reflns_threshold_expression >2sigma(I)
_cod_data_source_file c4ra13017k1.cif
_cod_data_source_block 8
_cod_original_cell_volume 1775.1(4)
_cod_original_sg_symbol_H-M P2(1)/c
_cod_database_code 7218641

loop_
_symmetry_equiv_pos_as_xyz
'x, y, z'
'-x, y+1/2, -z+1/2'
'-x, -y, -z'
'x, -y-1/2, z-1/2'

loop_
_atom_site_label
_atom_site_type_symbol
_atom_site_fract_x
_atom_site_fract_y
_atom_site_fract_z
_atom_site_U_iso_or_equiv
_atom_site_adp_type
_atom_site_occupancy
_atom_site_symmetry_multiplicity
_atom_site_calc_flag
_atom_site_refinement_flags
Co1 Co 0.72055(7) 0.79379(3) 0.950865(18) 0.02871(16) Uani 1 1 d .
S2 S 0.66587(13) 0.75166(6) 0.85690(4) 0.0279(2) Uani 1 1 d .
S1 S 0.88420(14) 0.95462(7) 0.93483(4) 0.0336(2) Uani 1 1 d .
O2 O 0.7588(4) 0.53211(17) 0.89484(11) 0.0389(6) Uani 1 1 d .
O1 O 1.0857(4) 0.55435(19) 0.93013(12) 0.0462(7) Uani 1 1 d .
C9 C 0.9253(6) 0.5920(3) 0.90913(15) 0.0316(8) Uani 1 1 d .
C1 C 0.8197(5) 0.9794(2) 0.85793(14) 0.0248(7) Uani 1 1 d .
C8 C 0.8949(5) 0.7112(3) 0.89890(14) 0.0284(8) Uani 1 1 d .
H8A H 1.018(5) 0.751(2) 0.8887(15) 0.034 Uiso 1 1 calc .
C6 C 0.7604(7) 0.7809(3) 1.04155(16) 0.0477(11) Uani 1 1 d .
H6A H 0.8838 0.7950 1.0637 0.057 Uiso 1 1 calc R
C2 C 0.7241(5) 0.8754(2) 0.81689(13) 0.0236(7) Uani 1 1 d .
B6 B 0.9717(6) 0.9136(3) 0.80703(16) 0.0282(9) Uani 1 1 d .
H6 H 1.1095 0.8643 0.8197 0.034 Uiso 1 1 calc R
B3 B 0.5627(6) 0.9819(3) 0.83283(18) 0.0305(9) Uani 1 1 d .
H3 H 0.4377 0.9758 0.8625 0.037 Uiso 1 1 calc R
B4 B 0.5478(6) 0.9175(3) 0.76188(17) 0.0311(9) Uani 1 1 d .
H4 H 0.4124 0.8695 0.7453 0.037 Uiso 1 1 calc R
B10 B 0.6882(6) 0.9992(3) 0.71411(18) 0.0370(10) Uani 1 1 d .
H10 H 0.6438 1.0064 0.6660 0.044 Uiso 1 1 calc R
B11 B 0.9490(6) 0.9970(3) 0.74287(17) 0.0337(9) Uani 1 1 d .
H11 H 1.0744 1.0032 0.7133 0.040 Uiso 1 1 calc R
B5 B 0.7978(6) 0.8759(3) 0.74576(17) 0.0312(9) Uani 1 1 d .
H5 H 0.8231 0.8018 0.7190 0.037 Uiso 1 1 calc R
B8 B 0.7139(6) 1.1009(3) 0.83015(18) 0.0348(10) Uani 1 1 d .
H8 H 0.6875 1.1739 0.8577 0.042 Uiso 1 1 calc R
B7 B 0.9651(6) 1.0592(3) 0.81534(18) 0.0327(9) Uani 1 1 d .
H7 H 1.1008 1.1049 0.8338 0.039 Uiso 1 1 calc R
B12 B 0.7928(6) 1.1119(3) 0.75676(19) 0.0358(10) Uani 1 1 d .
H12 H 0.8177 1.1927 0.7361 0.043 Uiso 1 1 calc R
B9 B 0.5418(6) 1.0633(3) 0.76847(19) 0.0364(10) Uani 1 1 d .
H9 H 0.4029 1.1115 0.7556 0.044 Uiso 1 1 calc R
C4 C 0.5075(7) 0.6942(3) 0.98531(18) 0.0509(12) Uani 1 1 d .
H4A H 0.4336 0.6403 0.9633 0.061 Uiso 1 1 calc R
C5 C 0.6974(7) 0.6799(3) 1.01721(17) 0.0447(10) Uani 1 1 d .
H5A H 0.7697 0.6138 1.0214 0.054 Uiso 1 1 calc R
C10 C 0.7799(7) 0.4144(3) 0.90290(19) 0.0532(11) Uani 1 1 d .
H10A H 0.8870 0.3876 0.8800 0.080 Uiso 1 1 calc R
H10B H 0.6533 0.3788 0.8897 0.080 Uiso 1 1 calc R
H10C H 0.8135 0.3984 0.9444 0.080 Uiso 1 1 calc R
C7 C 0.6036(8) 0.8584(4) 1.02665(17) 0.0551(12) Uani 1 1 d .
H7A H 0.6052 0.9323 1.0380 0.066 Uiso 1 1 calc R
C3 C 0.4473(7) 0.8062(4) 0.99246(19) 0.0550(13) Uani 1 1 d .
H3A H 0.3253 0.8383 0.9770 0.066 Uiso 1 1 calc R

loop_
_atom_site_aniso_label
_atom_site_aniso_U_11
_atom_site_aniso_U_22
_atom_site_aniso_U_33
_atom_site_aniso_U_23
_atom_site_aniso_U_13
_atom_site_aniso_U_12
Co1 0.0402(3) 0.0280(3) 0.0170(3) 0.00132(18) -0.0037(2) 0.00211(19)
S2 0.0374(5) 0.0246(4) 0.0203(4) 0.0014(3) -0.0068(4) -0.0023(3)
S1 0.0486(6) 0.0321(5) 0.0183(4) -0.0035(4) -0.0086(4) -0.0056(4)
O2 0.0485(16) 0.0254(12) 0.0409(15) 0.0022(11) -0.0080(13) -0.0008(11)
O1 0.0484(17) 0.0359(14) 0.0518(18) 0.0073(12) -0.0101(15) 0.0085(12)
C9 0.041(2) 0.0330(19) 0.0201(18) 0.0023(15) -0.0016(17) 0.0055(16)
C1 0.0320(19) 0.0220(16) 0.0191(16) -0.0006(13) -0.0050(15) -0.0017(13)
C8 0.035(2) 0.0283(18) 0.0203(17) 0.0022(14) -0.0091(16) 0.0047(14)
C6 0.071(3) 0.051(3) 0.0196(19) 0.0000(18) -0.003(2) 0.000(2)
C2 0.0276(17) 0.0239(16) 0.0176(16) 0.0001(13) -0.0093(14) -0.0005(13)
B6 0.028(2) 0.034(2) 0.022(2) -0.0023(16) -0.0032(18) 0.0005(16)
B3 0.030(2) 0.029(2) 0.032(2) 0.0039(17) -0.0010(19) 0.0053(16)
B4 0.031(2) 0.037(2) 0.023(2) 0.0073(17) -0.0100(18) -0.0024(17)
B10 0.039(2) 0.047(2) 0.023(2) 0.0099(18) -0.0094(19) -0.0054(19)
B11 0.034(2) 0.045(2) 0.022(2) 0.0060(18) -0.0014(19) -0.0024(18)
B5 0.038(2) 0.037(2) 0.0176(19) -0.0014(16) -0.0026(18) -0.0004(17)
B8 0.043(2) 0.025(2) 0.035(2) 0.0038(18) -0.003(2) 0.0028(17)
B7 0.037(2) 0.030(2) 0.030(2) 0.0024(17) -0.002(2) -0.0093(17)
B12 0.041(2) 0.033(2) 0.033(2) 0.0100(18) -0.002(2) -0.0016(18)
B9 0.038(2) 0.036(2) 0.034(2) 0.0135(19) -0.005(2) 0.0045(18)
C4 0.058(3) 0.055(3) 0.041(3) 0.007(2) 0.012(2) -0.017(2)
C5 0.064(3) 0.040(2) 0.031(2) 0.0126(17) 0.008(2) 0.0091(19)
C10 0.077(3) 0.028(2) 0.054(3) 0.0093(19) -0.001(2) -0.0034(19)
C7 0.094(4) 0.048(3) 0.025(2) -0.0027(19) 0.014(3) 0.011(2)
C3 0.058(3) 0.070(3) 0.039(3) 0.020(2) 0.019(3) 0.024(2)

loop_
_atom_type_symbol
_atom_type_description
_atom_type_scat_dispersion_real
_atom_type_scat_dispersion_imag
_atom_type_scat_source
C C 0.0033 0.0016 'International Tables Vol C Tables 4.2.6.8 and 6.1.1.4'
H H 0.0000 0.0000 'International Tables Vol C Tables 4.2.6.8 and 6.1.1.4'
B B 0.0013 0.0007 'International Tables Vol C Tables 4.2.6.8 and 6.1.1.4'
O O 0.0106 0.0060 'International Tables Vol C Tables 4.2.6.8 and 6.1.1.4'
S S 0.1246 0.1234 'International Tables Vol C Tables 4.2.6.8 and 6.1.1.4'
Co Co 0.3494 0.9721 'International Tables Vol C Tables 4.2.6.8 and 6.1.1.4'

loop_
_geom_angle_atom_site_label_1
_geom_angle_atom_site_label_2
_geom_angle_atom_site_label_3
_geom_angle
C8 Co1 C6 121.34(15)
C8 Co1 C4 111.81(15)
C6 Co1 C4 67.20(18)
C8 Co1 C5 99.84(14)
C6 Co1 C5 39.75(16)
C4 Co1 C5 39.91(16)
C8 Co1 C7 161.31(17)
C6 Co1 C7 40.07(16)
C4 Co1 C7 66.58(17)
C5 Co1 C7 66.52(15)
C8 Co1 C3 149.27(18)
C6 Co1 C3 66.65(18)
C4 Co1 C3 40.30(15)
C5 Co1 C3 66.79(16)
C7 Co1 C3 38.73(17)
C8 Co1 S2 50.43(11)
C6 Co1 S2 161.91(12)
C4 Co1 S2 99.55(13)
C5 Co1 S2 122.28(12)
C7 Co1 S2 147.42(15)
C3 Co1 S2 111.81(15)
C8 Co1 S1 92.13(10)
C6 Co1 S1 101.57(12)
C4 Co1 S1 156.04(12)
C5 Co1 S1 139.39(14)
C7 Co1 S1 91.03(13)
C3 Co1 S1 116.28(13)
S2 Co1 S1 95.15(3)
C8 S2 C2 106.90(15)
C8 S2 Co1 58.85(10)
C2 S2 Co1 105.36(11)
C1 S1 Co1 102.83(10)
C9 O2 C10 116.2(3)
O1 C9 O2 124.1(3)
O1 C9 C8 122.3(3)
O2 C9 C8 113.5(3)
C2 C1 B7 108.8(2)
C2 C1 B8 109.0(3)
B7 C1 B8 62.5(2)
C2 C1 B3 61.1(2)
B7 C1 B3 112.3(3)
B8 C1 B3 61.0(2)
C2 C1 B6 60.23(18)
B7 C1 B6 61.41(19)
B8 C1 B6 112.4(2)
B3 C1 B6 112.4(3)
C2 C1 S1 117.7(2)
B7 C1 S1 123.0(2)
B8 C1 S1 123.8(2)
B3 C1 S1 118.0(2)
B6 C1 S1 117.0(2)
C9 C8 S2 116.9(3)
C9 C8 Co1 118.8(2)
S2 C8 Co1 70.72(12)
C9 C8 H8A 114.5(19)
S2 C8 H8A 114(2)
Co1 C8 H8A 114.5(18)
C5 C6 C7 107.7(4)
C5 C6 Co1 70.3(2)
C7 C6 Co1 71.4(2)
C5 C6 H6A 126.1
C7 C6 H6A 126.1
Co1 C6 H6A 123.8
C1 C2 B4 112.4(2)
C1 C2 B5 113.4(2)
B4 C2 B5 62.9(2)
C1 C2 B6 63.15(19)
B4 C2 B6 114.7(2)
B5 C2 B6 62.4(2)
C1 C2 B3 61.7(2)
B4 C2 B3 62.3(2)
B5 C2 B3 114.7(3)
B6 C2 B3 115.3(2)
C1 C2 S2 116.1(2)
B4 C2 S2 116.9(2)
B5 C2 S2 123.9(2)
B6 C2 S2 121.8(2)
B3 C2 S2 111.06(19)
C2 B6 B11 104.0(3)
C2 B6 C1 56.62(17)
B11 B6 C1 105.0(3)
C2 B6 B7 102.8(2)
B11 B6 B7 60.9(2)
C1 B6 B7 57.57(18)
C2 B6 B5 58.50(19)
B11 B6 B5 60.3(2)
C1 B6 B5 105.0(2)
B7 B6 B5 108.5(3)
C2 B6 H6 125.7
B11 B6 H6 122.5
C1 B6 H6 124.8
B7 B6 H6 122.6
B5 B6 H6 121.6
C2 B3 C1 57.17(19)
C2 B3 B9 104.9(3)
C1 B3 B9 106.8(3)
C2 B3 B8 104.4(3)
C1 B3 B8 59.2(2)
B9 B3 B8 60.9(2)
C2 B3 B4 58.2(2)
C1 B3 B4 105.5(2)
B9 B3 B4 60.5(2)
B8 B3 B4 108.7(3)
C2 B3 H3 125.2
C1 B3 H3 123.6
B9 B3 H3 121.9
B8 B3 H3 121.8
B4 B3 H3 121.9
C2 B4 B3 59.5(2)
C2 B4 B9 104.8(3)
B3 B4 B9 59.1(2)
C2 B4 B10 104.7(3)
B3 B4 B10 107.9(3)
B9 B4 B10 60.7(2)
C2 B4 B5 58.7(2)
B3 B4 B5 108.9(3)
B9 B4 B5 109.0(3)
B10 B4 B5 60.2(2)
C2 B4 H4 124.7
B3 B4 H4 121.4
B9 B4 H4 122.2
B10 B4 H4 122.3
B5 B4 H4 120.8
B4 B10 B12 107.4(3)
B4 B10 B11 107.6(3)
B12 B10 B11 59.8(2)
B4 B10 B5 60.1(2)
B12 B10 B5 107.7(3)
B11 B10 B5 59.8(2)
B4 B10 B9 59.6(2)
B12 B10 B9 60.2(2)
B11 B10 B9 108.1(3)
B5 B10 B9 108.2(3)
B4 B10 H10 122.1
B12 B10 H10 122.0
B11 B10 H10 121.9
B5 B10 H10 121.7
B9 B10 H10 121.5
B6 B11 B12 108.6(2)
B6 B11 B5 60.4(2)
B12 B11 B5 108.1(3)
B6 B11 B10 108.8(3)
B12 B11 B10 60.0(2)
B5 B11 B10 60.2(2)
B6 B11 B7 60.0(2)
B12 B11 B7 60.1(2)
B5 B11 B7 107.8(2)
B10 B11 B7 108.0(3)
B6 B11 H11 121.2
B12 B11 H11 121.6
B5 B11 H11 121.7
B10 B11 H11 121.5
B7 B11 H11 121.9
C2 B5 B11 103.8(3)
C2 B5 B6 59.1(2)
B11 B5 B6 59.4(2)
C2 B5 B4 58.33(19)
B11 B5 B4 107.4(3)
B6 B5 B4 108.2(3)
C2 B5 B10 104.0(2)
B11 B5 B10 60.0(2)
B6 B5 B10 107.9(3)
B4 B5 B10 59.7(2)
C2 B5 H5 125.2
B11 B5 H5 123.0
B6 B5 H5 121.3
B4 B5 H5 121.6
B10 B5 H5 122.6
C1 B8 B3 59.8(2)
C1 B8 B12 105.2(3)
B3 B8 B12 107.6(3)
C1 B8 B9 106.0(3)
B3 B8 B9 59.4(2)
B12 B8 B9 60.5(2)
C1 B8 B7 58.26(19)
B3 B8 B7 107.9(3)
B12 B8 B7 60.2(2)
B9 B8 B7 108.7(3)
C1 B8 H8 124.0
B3 B8 H8 121.7
B12 B8 H8 122.3
B9 B8 H8 121.8
B7 B8 H8 121.5
C1 B7 B6 61.02(18)
C1 B7 B8 59.19(19)
B6 B7 B8 109.4(3)
C1 B7 B12 105.6(3)
B6 B7 B12 107.3(3)
B8 B7 B12 59.8(2)
C1 B7 B11 106.2(3)
B6 B7 B11 59.1(2)
B8 B7 B11 107.6(3)
B12 B7 B11 59.4(2)
C1 B7 H7 123.0
B6 B7 H7 120.9
B8 B7 H7 121.2
B12 B7 H7 122.9
B11 B7 H7 122.8
B11 B12 B10 60.2(2)
B11 B12 B8 108.8(3)
B10 B12 B8 108.4(3)
B11 B12 B7 60.5(2)
B10 B12 B7 108.6(3)
B8 B12 B7 60.0(2)
B11 B12 B9 108.6(3)
B10 B12 B9 60.4(2)
B8 B12 B9 59.8(2)
B7 B12 B9 108.0(3)
B11 B12 H12 121.1
B10 B12 H12 121.3
B8 B12 H12 121.6
B7 B12 H12 121.5
B9 B12 H12 121.7
B3 B9 B4 60.4(2)
B3 B9 B8 59.7(2)
B4 B9 B8 107.7(3)
B3 B9 B12 107.3(3)
B4 B9 B12 106.8(3)
B8 B9 B12 59.8(2)
B3 B9 B10 108.1(3)
B4 B9 B10 59.7(2)
B8 B9 B10 107.7(3)
B12 B9 B10 59.4(2)
B3 B9 H9 121.6
B4 B9 H9 122.0
B8 B9 H9 121.9
B12 B9 H9 122.6
B10 B9 H9 121.9
C5 C4 C3 107.7(4)
C5 C4 Co1 70.1(2)
C3 C4 Co1 71.7(2)
C5 C4 H4A 126.2
C3 C4 H4A 126.2
Co1 C4 H4A 123.7
C6 C5 C4 108.5(4)
C6 C5 Co1 69.9(2)
C4 C5 Co1 70.0(2)
C6 C5 H5A 125.7
C4 C5 H5A 125.7
Co1 C5 H5A 125.9
O2 C10 H10A 109.5
O2 C10 H10B 109.5
H10A C10 H10B 109.5
O2 C10 H10C 109.5
H10A C10 H10C 109.5
H10B C10 H10C 109.5
C3 C7 C6 108.7(4)
C3 C7 Co1 71.2(2)
C6 C7 Co1 68.6(2)
C3 C7 H7A 125.6
C6 C7 H7A 125.6
Co1 C7 H7A 126.2
C7 C3 C4 107.3(4)
C7 C3 Co1 70.1(2)
C4 C3 Co1 68.0(2)
C7 C3 H3A 126.3
C4 C3 H3A 126.3
Co1 C3 H3A 127.1

loop_
_geom_bond_atom_site_label_1
_geom_bond_atom_site_label_2
_geom_bond_distance
Co1 C8 1.971(3)
Co1 C6 2.039(4)
Co1 C4 2.043(3)
Co1 C5 2.045(3)
Co1 C7 2.076(3)
Co1 C3 2.091(4)
Co1 S2 2.1735(10)
Co1 S1 2.2645(10)
S2 C8 1.775(4)
S2 C2 1.803(3)
S1 C1 1.771(3)
O2 C9 1.327(4)
O2 C10 1.441(4)
O1 C9 1.206(4)
C9 C8 1.471(4)
C1 C2 1.653(4)
C1 B7 1.704(4)
C1 B8 1.721(5)
C1 B3 1.732(5)
C1 B6 1.766(4)
C8 H8A 0.98(3)
C6 C5 1.388(6)
C6 C7 1.410(6)
C6 H6A 0.9300
C2 B4 1.700(5)
C2 B5 1.707(4)
C2 B6 1.718(5)
C2 B3 1.722(4)
B6 B11 1.756(5)
B6 B7 1.773(5)
B6 B5 1.774(6)
B6 H6 1.1000
B3 B9 1.746(5)
B3 B8 1.751(5)
B3 B4 1.770(5)
B3 H3 1.1000
B4 B9 1.770(5)
B4 B10 1.770(5)
B4 B5 1.778(5)
B4 H4 1.1000
B10 B12 1.772(6)
B10 B11 1.777(6)
B10 B5 1.779(6)
B10 B9 1.789(5)
B10 H10 1.1000
B11 B12 1.769(5)
B11 B5 1.773(5)
B11 B7 1.789(6)
B11 H11 1.1000
B5 H5 1.1000
B8 B12 1.773(5)
B8 B9 1.774(6)
B8 B7 1.778(5)
B8 H8 1.1000
B7 B12 1.781(6)
B7 H7 1.1000
B12 B9 1.785(5)
B12 H12 1.1000
B9 H9 1.1000
C4 C5 1.395(6)
C4 C3 1.425(5)
C4 H4A 0.9300
C5 H5A 0.9300
C10 H10A 0.9600
C10 H10B 0.9600
C10 H10C 0.9600
C7 C3 1.382(6)
C7 H7A 0.9300
C3 H3A 0.9300

loop_
_geom_torsion_atom_site_label_1
_geom_torsion_atom_site_label_2
_geom_torsion_atom_site_label_3
_geom_torsion_atom_site_label_4
_geom_torsion
C6 Co1 S2 C8 -69.1(4)
C4 Co1 S2 C8 -110.47(18)
C5 Co1 S2 C8 -74.94(18)
C7 Co1 S2 C8 -171.4(3)
C3 Co1 S2 C8 -150.50(18)
S1 Co1 S2 C8 88.51(13)
C8 Co1 S2 C2 -100.73(16)
C6 Co1 S2 C2 -169.8(4)
C4 Co1 S2 C2 148.80(17)
C5 Co1 S2 C2 -175.67(17)
C7 Co1 S2 C2 87.8(2)
C3 Co1 S2 C2 108.77(16)
S1 Co1 S2 C2 -12.22(11)
C8 Co1 S1 C1 65.97(15)
C6 Co1 S1 C1 -171.43(15)
C4 Co1 S1 C1 -112.3(4)
C5 Co1 S1 C1 173.79(19)
C7 Co1 S1 C1 -132.46(18)
C3 Co1 S1 C1 -101.92(18)
S2 Co1 S1 C1 15.51(11)
C10 O2 C9 O1 -3.1(5)
C10 O2 C9 C8 179.0(3)
Co1 S1 C1 C2 -15.5(2)
Co1 S1 C1 B7 -156.3(2)
Co1 S1 C1 B8 126.9(2)
Co1 S1 C1 B3 54.7(2)
Co1 S1 C1 B6 -84.3(2)
O1 C9 C8 S2 170.1(3)
O2 C9 C8 S2 -11.9(4)
O1 C9 C8 Co1 -108.1(3)
O2 C9 C8 Co1 69.9(3)
C2 S2 C8 C9 -148.7(2)
Co1 S2 C8 C9 113.3(3)
C2 S2 C8 Co1 98.04(12)
C6 Co1 C8 C9 49.4(4)
C4 Co1 C8 C9 -26.4(3)
C5 Co1 C8 C9 13.3(3)
C7 Co1 C8 C9 54.8(7)
C3 Co1 C8 C9 -47.2(5)
S2 Co1 C8 C9 -110.7(3)
S1 Co1 C8 C9 154.4(3)
C6 Co1 C8 S2 160.14(14)
C4 Co1 C8 S2 84.33(17)
C5 Co1 C8 S2 124.05(15)
C7 Co1 C8 S2 165.5(5)
C3 Co1 C8 S2 63.5(3)
S1 Co1 C8 S2 -94.92(9)
C8 Co1 C6 C5 -65.2(3)
C4 Co1 C6 C5 37.3(2)
C7 Co1 C6 C5 117.5(4)
C3 Co1 C6 C5 81.2(3)
S2 Co1 C6 C5 -7.7(6)
S1 Co1 C6 C5 -164.9(2)
C8 Co1 C6 C7 177.3(3)
C4 Co1 C6 C7 -80.2(3)
C5 Co1 C6 C7 -117.5(4)
C3 Co1 C6 C7 -36.2(3)
S2 Co1 C6 C7 -125.2(4)
S1 Co1 C6 C7 77.6(3)
B7 C1 C2 B4 -68.3(3)
B8 C1 C2 B4 -1.8(3)
B3 C1 C2 B4 37.4(2)
B6 C1 C2 B4 -107.3(3)
S1 C1 C2 B4 145.9(2)
B7 C1 C2 B5 0.7(4)
B8 C1 C2 B5 67.3(3)
B3 C1 C2 B5 106.5(3)
B6 C1 C2 B5 -38.3(3)
S1 C1 C2 B5 -145.1(2)
B7 C1 C2 B6 39.1(3)
B8 C1 C2 B6 105.6(3)
B3 C1 C2 B6 144.8(3)
S1 C1 C2 B6 -106.8(3)
B7 C1 C2 B3 -105.7(3)
B8 C1 C2 B3 -39.2(2)
B6 C1 C2 B3 -144.8(3)
S1 C1 C2 B3 108.4(2)
B7 C1 C2 S2 153.3(2)
B8 C1 C2 S2 -140.2(2)
B3 C1 C2 S2 -101.0(2)
B6 C1 C2 S2 114.2(2)
S1 C1 C2 S2 7.4(3)
C8 S2 C2 C1 -56.1(2)
Co1 S2 C2 C1 5.4(2)
C8 S2 C2 B4 167.4(2)
Co1 S2 C2 B4 -131.1(2)
C8 S2 C2 B5 93.3(3)
Co1 S2 C2 B5 154.8(2)
C8 S2 C2 B6 17.2(3)
Co1 S2 C2 B6 78.7(2)
C8 S2 C2 B3 -123.9(2)
Co1 S2 C2 B3 -62.4(2)
C1 C2 B6 B11 -98.9(3)
B4 C2 B6 B11 4.9(3)
B5 C2 B6 B11 41.2(2)
B3 C2 B6 B11 -64.7(3)
S2 C2 B6 B11 155.7(2)
B4 C2 B6 C1 103.8(3)
B5 C2 B6 C1 140.1(3)
B3 C2 B6 C1 34.2(3)
S2 C2 B6 C1 -105.4(3)
C1 C2 B6 B7 -36.0(2)
B4 C2 B6 B7 67.8(3)
B5 C2 B6 B7 104.0(3)
B3 C2 B6 B7 -1.8(4)
S2 C2 B6 B7 -141.4(2)
C1 C2 B6 B5 -140.1(3)
B4 C2 B6 B5 -36.3(3)
B3 C2 B6 B5 -105.9(3)
S2 C2 B6 B5 114.5(3)
B7 C1 B6 C2 -137.2(3)
B8 C1 B6 C2 -99.7(3)
B3 C1 B6 C2 -33.1(2)
S1 C1 B6 C2 108.1(2)
C2 C1 B6 B11 97.1(3)
B7 C1 B6 B11 -40.1(3)
B8 C1 B6 B11 -2.6(4)
B3 C1 B6 B11 64.0(3)
S1 C1 B6 B11 -154.8(2)
C2 C1 B6 B7 137.2(3)
B8 C1 B6 B7 37.5(3)
B3 C1 B6 B7 104.1(3)
S1 C1 B6 B7 -114.7(3)
C2 C1 B6 B5 34.5(2)
B7 C1 B6 B5 -102.7(3)
B8 C1 B6 B5 -65.2(3)
B3 C1 B6 B5 1.4(3)
S1 C1 B6 B5 142.6(2)
B4 C2 B3 C1 -140.6(2)
B5 C2 B3 C1 -104.4(3)
B6 C2 B3 C1 -34.7(3)
S2 C2 B3 C1 109.1(2)
C1 C2 B3 B9 100.6(3)
B4 C2 B3 B9 -40.1(3)
B5 C2 B3 B9 -3.8(4)
B6 C2 B3 B9 65.8(4)
S2 C2 B3 B9 -150.3(2)
C1 C2 B3 B8 37.3(2)
B4 C2 B3 B8 -103.3(3)
B5 C2 B3 B8 -67.1(3)
B6 C2 B3 B8 2.6(4)
S2 C2 B3 B8 146.4(2)
C1 C2 B3 B4 140.6(2)
B5 C2 B3 B4 36.2(3)
B6 C2 B3 B4 105.9(3)
S2 C2 B3 B4 -110.3(2)
B7 C1 B3 C2 99.8(3)
B8 C1 B3 C2 136.9(3)
B6 C1 B3 C2 32.8(2)
S1 C1 B3 C2 -108.0(2)
C2 C1 B3 B9 -97.2(3)
B7 C1 B3 B9 2.6(3)
B8 C1 B3 B9 39.7(3)
B6 C1 B3 B9 -64.4(3)
S1 C1 B3 B9 154.8(2)
C2 C1 B3 B8 -136.9(3)
B7 C1 B3 B8 -37.1(3)
B6 C1 B3 B8 -104.1(3)
S1 C1 B3 B8 115.1(2)
C2 C1 B3 B4 -34.0(2)
B7 C1 B3 B4 65.8(3)
B8 C1 B3 B4 102.9(3)
B6 C1 B3 B4 -1.2(3)
S1 C1 B3 B4 -142.0(2)
C1 C2 B4 B3 -37.2(2)
B5 C2 B4 B3 -142.9(3)
B6 C2 B4 B3 -106.8(3)
S2 C2 B4 B3 100.9(2)
C1 C2 B4 B9 2.2(3)
B5 C2 B4 B9 -103.5(3)
B6 C2 B4 B9 -67.5(3)
B3 C2 B4 B9 39.4(2)
S2 C2 B4 B9 140.2(2)
C1 C2 B4 B10 65.2(3)
B5 C2 B4 B10 -40.5(2)
B6 C2 B4 B10 -4.4(3)
B3 C2 B4 B10 102.4(3)
S2 C2 B4 B10 -156.8(2)
C1 C2 B4 B5 105.7(3)
B6 C2 B4 B5 36.1(3)
B3 C2 B4 B5 142.9(3)
S2 C2 B4 B5 -116.2(2)
C1 B3 B4 C2 33.6(2)
B9 B3 B4 C2 134.4(3)
B8 B3 B4 C2 95.7(3)
C2 B3 B4 B9 -134.4(3)
C1 B3 B4 B9 -100.8(3)
B8 B3 B4 B9 -38.6(3)
C2 B3 B4 B10 -96.8(3)
C1 B3 B4 B10 -63.2(3)
B9 B3 B4 B10 37.6(3)
B8 B3 B4 B10 -1.0(4)
C2 B3 B4 B5 -33.0(2)
C1 B3 B4 B5 0.6(3)
B9 B3 B4 B5 101.4(3)
B8 B3 B4 B5 62.7(3)
C2 B4 B10 B12 -61.0(3)
B3 B4 B10 B12 1.2(4)
B9 B4 B10 B12 38.1(3)
B5 B4 B10 B12 -100.8(3)
C2 B4 B10 B11 2.0(3)
B3 B4 B10 B11 64.2(3)
B9 B4 B10 B11 101.1(3)
B5 B4 B10 B11 -37.8(3)
C2 B4 B10 B5 39.8(2)
B3 B4 B10 B5 102.0(3)
B9 B4 B10 B5 138.8(3)
C2 B4 B10 B9 -99.0(3)
B3 B4 B10 B9 -36.9(3)
B5 B4 B10 B9 -138.8(3)
C2 B6 B11 B12 60.4(3)
C1 B6 B11 B12 1.8(4)
B7 B6 B11 B12 -36.7(3)
B5 B6 B11 B12 100.7(3)
C2 B6 B11 B5 -40.3(2)
C1 B6 B11 B5 -98.9(3)
B7 B6 B11 B5 -137.4(3)
C2 B6 B11 B10 -3.3(3)
C1 B6 B11 B10 -61.9(3)
B7 B6 B11 B10 -100.4(3)
B5 B6 B11 B10 37.0(3)
C2 B6 B11 B7 97.1(3)
C1 B6 B11 B7 38.4(2)
B5 B6 B11 B7 137.4(3)
B4 B10 B11 B6 0.8(4)
B12 B10 B11 B6 101.1(3)
B5 B10 B11 B6 -37.1(2)
B9 B10 B11 B6 63.8(3)
B4 B10 B11 B12 -100.2(3)
B5 B10 B11 B12 -138.2(3)
B9 B10 B11 B12 -37.3(2)
B4 B10 B11 B5 37.9(2)
B12 B10 B11 B5 138.2(3)
B9 B10 B11 B5 100.9(3)
B4 B10 B11 B7 -62.7(3)
B12 B10 B11 B7 37.5(2)
B5 B10 B11 B7 -100.7(3)
B9 B10 B11 B7 0.3(3)
C1 C2 B5 B11 -2.1(4)
B4 C2 B5 B11 102.2(3)
B6 C2 B5 B11 -40.7(2)
B3 C2 B5 B11 66.2(3)
S2 C2 B5 B11 -152.2(2)
C1 C2 B5 B6 38.6(3)
B4 C2 B5 B6 142.9(3)
B3 C2 B5 B6 106.9(3)
S2 C2 B5 B6 -111.5(3)
C1 C2 B5 B4 -104.3(3)
B6 C2 B5 B4 -142.9(3)
B3 C2 B5 B4 -36.0(3)
S2 C2 B5 B4 105.7(3)
C1 C2 B5 B10 -64.1(3)
B4 C2 B5 B10 40.1(3)
B6 C2 B5 B10 -102.7(3)
B3 C2 B5 B10 4.2(4)
S2 C2 B5 B10 145.8(3)
B6 B11 B5 C2 40.6(2)
B12 B11 B5 C2 -61.0(3)
B10 B11 B5 C2 -98.4(3)
B7 B11 B5 C2 2.5(4)
B12 B11 B5 B6 -101.5(3)
B10 B11 B5 B6 -138.9(3)
B7 B11 B5 B6 -38.0(3)
B6 B11 B5 B4 101.2(3)
B12 B11 B5 B4 -0.3(4)
B10 B11 B5 B4 -37.7(3)
B7 B11 B5 B4 63.2(3)
B6 B11 B5 B10 138.9(3)
B12 B11 B5 B10 37.4(3)
B7 B11 B5 B10 100.9(3)
B11 B6 B5 C2 -132.6(3)
C1 B6 B5 C2 -33.7(2)
B7 B6 B5 C2 -94.0(2)
C2 B6 B5 B11 132.6(3)
C1 B6 B5 B11 98.9(3)
B7 B6 B5 B11 38.6(2)
C2 B6 B5 B4 32.7(2)
B11 B6 B5 B4 -99.9(3)
C1 B6 B5 B4 -1.0(3)
B7 B6 B5 B4 -61.2(3)
C2 B6 B5 B10 95.9(3)
B11 B6 B5 B10 -36.7(2)
C1 B6 B5 B10 62.2(3)
B7 B6 B5 B10 1.9(3)
B3 B4 B5 C2 33.3(2)
B9 B4 B5 C2 96.2(3)
B10 B4 B5 C2 133.6(3)
C2 B4 B5 B11 -95.7(3)
B3 B4 B5 B11 -62.4(3)
B9 B4 B5 B11 0.4(4)
B10 B4 B5 B11 37.8(3)
C2 B4 B5 B6 -33.0(2)
B3 B4 B5 B6 0.3(3)
B9 B4 B5 B6 63.1(3)
B10 B4 B5 B6 100.5(3)
C2 B4 B5 B10 -133.6(3)
B3 B4 B5 B10 -100.3(3)
B9 B4 B5 B10 -37.4(3)
B4 B10 B5 C2 -39.5(2)
B12 B10 B5 C2 60.8(3)
B11 B10 B5 C2 98.1(3)
B9 B10 B5 C2 -2.7(4)
B4 B10 B5 B11 -137.5(3)
B12 B10 B5 B11 -37.2(2)
B9 B10 B5 B11 -100.8(3)
B4 B10 B5 B6 -101.1(3)
B12 B10 B5 B6 -0.8(3)
B11 B10 B5 B6 36.5(2)
B9 B10 B5 B6 -64.3(3)
B12 B10 B5 B4 100.3(3)
B11 B10 B5 B4 137.5(3)
B9 B10 B5 B4 36.7(3)
C2 C1 B8 B3 39.3(2)
B7 C1 B8 B3 141.1(3)
B6 C1 B8 B3 104.0(3)
S1 C1 B8 B3 -106.0(3)
C2 C1 B8 B12 -62.5(3)
B7 C1 B8 B12 39.3(3)
B3 C1 B8 B12 -101.8(3)
B6 C1 B8 B12 2.3(4)
S1 C1 B8 B12 152.3(2)
C2 C1 B8 B9 0.5(3)
B7 C1 B8 B9 102.3(3)
B3 C1 B8 B9 -38.7(2)
B6 C1 B8 B9 65.3(3)
S1 C1 B8 B9 -144.7(2)
C2 C1 B8 B7 -101.8(3)
B3 C1 B8 B7 -141.1(3)
B6 C1 B8 B7 -37.0(3)
S1 C1 B8 B7 113.0(3)
C2 B3 B8 C1 -36.4(2)
B9 B3 B8 C1 -135.7(3)
B4 B3 B8 C1 -97.2(3)
C2 B3 B8 B12 61.3(3)
C1 B3 B8 B12 97.7(3)
B9 B3 B8 B12 -37.9(3)
B4 B3 B8 B12 0.5(4)
C2 B3 B8 B9 99.3(3)
C1 B3 B8 B9 135.7(3)
B4 B3 B8 B9 38.4(3)
C2 B3 B8 B7 -2.2(4)
C1 B3 B8 B7 34.2(2)
B9 B3 B8 B7 -101.5(3)
B4 B3 B8 B7 -63.1(4)
C2 C1 B7 B6 -38.5(3)
B8 C1 B7 B6 -140.6(3)
B3 C1 B7 B6 -104.2(3)
S1 C1 B7 B6 105.2(3)
C2 C1 B7 B8 102.1(3)
B3 C1 B7 B8 36.4(3)
B6 C1 B7 B8 140.6(3)
S1 C1 B7 B8 -114.2(3)
C2 C1 B7 B12 62.9(3)
B8 C1 B7 B12 -39.2(3)
B3 C1 B7 B12 -2.8(3)
B6 C1 B7 B12 101.5(3)
S1 C1 B7 B12 -153.4(2)
C2 C1 B7 B11 0.9(3)
B8 C1 B7 B11 -101.2(3)
B3 C1 B7 B11 -64.8(3)
B6 C1 B7 B11 39.5(3)
S1 C1 B7 B11 144.6(2)
C2 B6 B7 C1 35.6(2)
B11 B6 B7 C1 134.7(3)
B5 B6 B7 C1 96.3(3)
C2 B6 B7 B8 0.3(3)
B11 B6 B7 B8 99.4(3)
C1 B6 B7 B8 -35.3(3)
B5 B6 B7 B8 61.0(3)
C2 B6 B7 B12 -63.0(3)
B11 B6 B7 B12 36.1(2)
C1 B6 B7 B12 -98.6(3)
B5 B6 B7 B12 -2.3(3)
C2 B6 B7 B11 -99.1(3)
C1 B6 B7 B11 -134.7(3)
B5 B6 B7 B11 -38.3(2)
B3 B8 B7 C1 -34.8(3)
B12 B8 B7 C1 -135.2(3)
B9 B8 B7 C1 -97.7(3)
C1 B8 B7 B6 36.0(3)
B3 B8 B7 B6 1.2(4)
B12 B8 B7 B6 -99.2(3)
B9 B8 B7 B6 -61.6(3)
C1 B8 B7 B12 135.2(3)
B3 B8 B7 B12 100.4(3)
B9 B8 B7 B12 37.5(3)
C1 B8 B7 B11 98.7(3)
B3 B8 B7 B11 63.9(3)
B12 B8 B7 B11 -36.5(3)
B9 B8 B7 B11 1.0(3)
B6 B11 B7 C1 -40.4(2)
B12 B11 B7 C1 98.8(3)
B5 B11 B7 C1 -2.2(4)
B10 B11 B7 C1 61.4(3)
B12 B11 B7 B6 139.2(3)
B5 B11 B7 B6 38.2(3)
B10 B11 B7 B6 101.7(3)
B6 B11 B7 B8 -102.5(3)
B12 B11 B7 B8 36.7(2)
B5 B11 B7 B8 -64.3(3)
B10 B11 B7 B8 -0.8(3)
B6 B11 B7 B12 -139.2(3)
B5 B11 B7 B12 -101.0(3)
B10 B11 B7 B12 -37.5(2)
B6 B11 B12 B10 -101.4(3)
B5 B11 B12 B10 -37.5(3)
B7 B11 B12 B10 -138.1(3)
B6 B11 B12 B8 -0.5(4)
B5 B11 B12 B8 63.5(4)
B10 B11 B12 B8 101.0(3)
B7 B11 B12 B8 -37.1(3)
B6 B11 B12 B7 36.6(3)
B5 B11 B12 B7 100.6(3)
B10 B11 B12 B7 138.1(3)
B6 B11 B12 B9 -64.0(4)
B5 B11 B12 B9 0.0(4)
B10 B11 B12 B9 37.5(3)
B7 B11 B12 B9 -100.6(3)
B4 B10 B12 B11 100.6(3)
B5 B10 B12 B11 37.2(2)
B9 B10 B12 B11 138.4(3)
B4 B10 B12 B8 -0.9(4)
B11 B10 B12 B8 -101.5(3)
B5 B10 B12 B8 -64.3(3)
B9 B10 B12 B8 36.9(3)
B4 B10 B12 B7 62.8(3)
B11 B10 B12 B7 -37.9(2)
B5 B10 B12 B7 -0.6(3)
B9 B10 B12 B7 100.6(3)
B4 B10 B12 B9 -37.8(3)
B11 B10 B12 B9 -138.4(3)
B5 B10 B12 B9 -101.2(3)
C1 B8 B12 B11 -1.1(4)
B3 B8 B12 B11 -63.7(4)
B9 B8 B12 B11 -101.1(3)
B7 B8 B12 B11 37.3(3)
C1 B8 B12 B10 62.9(4)
B3 B8 B12 B10 0.3(4)
B9 B8 B12 B10 -37.2(3)
B7 B8 B12 B10 101.3(3)
C1 B8 B12 B7 -38.4(3)
B3 B8 B12 B7 -101.0(3)
B9 B8 B12 B7 -138.4(3)
C1 B8 B12 B9 100.0(3)
B3 B8 B12 B9 37.4(3)
B7 B8 B12 B9 138.4(3)
C1 B7 B12 B11 -99.8(3)
B6 B7 B12 B11 -35.9(2)
B8 B7 B12 B11 -138.8(3)
C1 B7 B12 B10 -62.1(3)
B6 B7 B12 B10 1.8(3)
B8 B7 B12 B10 -101.0(3)
B11 B7 B12 B10 37.7(2)
C1 B7 B12 B8 38.9(2)
B6 B7 B12 B8 102.8(3)
B11 B7 B12 B8 138.8(3)
C1 B7 B12 B9 1.8(3)
B6 B7 B12 B9 65.7(3)
B8 B7 B12 B9 -37.1(3)
B11 B7 B12 B9 101.7(3)
C2 B3 B9 B4 39.0(3)
C1 B3 B9 B4 98.6(3)
B8 B3 B9 B4 137.4(3)
C2 B3 B9 B8 -98.5(3)
C1 B3 B9 B8 -38.8(2)
B4 B3 B9 B8 -137.4(3)
C2 B3 B9 B12 -60.9(3)
C1 B3 B9 B12 -1.3(3)
B8 B3 B9 B12 37.6(3)
B4 B3 B9 B12 -99.9(3)
C2 B3 B9 B10 1.8(4)
C1 B3 B9 B10 61.4(3)
B8 B3 B9 B10 100.3(3)
B4 B3 B9 B10 -37.2(3)
C2 B4 B9 B3 -39.6(2)
B10 B4 B9 B3 -138.3(3)
B5 B4 B9 B3 -101.1(3)
C2 B4 B9 B8 -1.8(3)
B3 B4 B9 B8 37.8(3)
B10 B4 B9 B8 -100.5(3)
B5 B4 B9 B8 -63.3(3)
C2 B4 B9 B12 61.1(3)
B3 B4 B9 B12 100.7(3)
B10 B4 B9 B12 -37.6(3)
B5 B4 B9 B12 -0.4(4)
C2 B4 B9 B10 98.7(3)
B3 B4 B9 B10 138.3(3)
B5 B4 B9 B10 37.2(3)
C1 B8 B9 B3 39.0(2)
B12 B8 B9 B3 137.7(3)
B7 B8 B9 B3 100.2(3)
C1 B8 B9 B4 0.8(3)
B3 B8 B9 B4 -38.1(2)
B12 B8 B9 B4 99.5(3)
B7 B8 B9 B4 62.1(3)
C1 B8 B9 B12 -98.7(3)
B3 B8 B9 B12 -137.7(3)
B7 B8 B9 B12 -37.4(2)
C1 B8 B9 B10 -62.1(3)
B3 B8 B9 B10 -101.1(3)
B12 B8 B9 B10 36.6(2)
B7 B8 B9 B10 -0.9(3)
B11 B12 B9 B3 63.8(4)
B10 B12 B9 B3 101.2(3)
B8 B12 B9 B3 -37.5(3)
B7 B12 B9 B3 -0.3(4)
B11 B12 B9 B4 0.3(4)
B10 B12 B9 B4 37.7(3)
B8 B12 B9 B4 -101.0(3)
B7 B12 B9 B4 -63.9(3)
B11 B12 B9 B8 101.3(3)
B10 B12 B9 B8 138.7(3)
B7 B12 B9 B8 37.2(3)
B11 B12 B9 B10 -37.4(3)
B8 B12 B9 B10 -138.7(3)
B7 B12 B9 B10 -101.6(3)
B4 B10 B9 B3 37.5(3)
B12 B10 B9 B3 -99.8(3)
B11 B10 B9 B3 -62.7(3)
B5 B10 B9 B3 0.6(4)
B12 B10 B9 B4 -137.3(3)
B11 B10 B9 B4 -100.2(3)
B5 B10 B9 B4 -36.9(3)
B4 B10 B9 B8 100.6(3)
B12 B10 B9 B8 -36.7(3)
B11 B10 B9 B8 0.4(3)
B5 B10 B9 B8 63.6(3)
B4 B10 B9 B12 137.3(3)
B11 B10 B9 B12 37.1(3)
B5 B10 B9 B12 100.4(3)
C8 Co1 C4 C5 78.9(3)
C6 Co1 C4 C5 -37.1(2)
C7 Co1 C4 C5 -80.9(3)
C3 Co1 C4 C5 -117.4(4)
S2 Co1 C4 C5 130.0(2)
S1 Co1 C4 C5 -102.9(4)
C8 Co1 C4 C3 -163.7(3)
C6 Co1 C4 C3 80.3(3)
C5 Co1 C4 C3 117.4(4)
C7 Co1 C4 C3 36.5(3)
S2 Co1 C4 C3 -112.6(3)
S1 Co1 C4 C3 14.5(5)
C7 C6 C5 C4 2.4(4)
Co1 C6 C5 C4 -59.5(2)
C7 C6 C5 Co1 61.9(2)
C3 C4 C5 C6 -2.7(4)
Co1 C4 C5 C6 59.5(2)
C3 C4 C5 Co1 -62.2(2)
C8 Co1 C5 C6 128.1(3)
C4 Co1 C5 C6 -119.5(3)
C7 Co1 C5 C6 -38.5(3)
C3 Co1 C5 C6 -80.9(3)
S2 Co1 C5 C6 177.2(2)
S1 Co1 C5 C6 23.0(3)
C8 Co1 C5 C4 -112.4(2)
C6 Co1 C5 C4 119.5(3)
C7 Co1 C5 C4 81.0(3)
C3 Co1 C5 C4 38.7(2)
S2 Co1 C5 C4 -63.3(2)
S1 Co1 C5 C4 142.5(2)
C5 C6 C7 C3 -1.2(4)
Co1 C6 C7 C3 60.1(3)
C5 C6 C7 Co1 -61.3(2)
C8 Co1 C7 C3 -127.0(5)
C6 Co1 C7 C3 -119.9(4)
C4 Co1 C7 C3 -38.0(3)
C5 Co1 C7 C3 -81.7(3)
S2 Co1 C7 C3 32.0(4)
S1 Co1 C7 C3 133.3(2)
C8 Co1 C7 C6 -7.1(7)
C4 Co1 C7 C6 81.9(3)
C5 Co1 C7 C6 38.2(3)
C3 Co1 C7 C6 119.9(4)
S2 Co1 C7 C6 151.9(2)
S1 Co1 C7 C6 -106.9(3)
C6 C7 C3 C4 -0.5(4)
Co1 C7 C3 C4 58.0(2)
C6 C7 C3 Co1 -58.5(2)
C5 C4 C3 C7 1.9(4)
Co1 C4 C3 C7 -59.3(3)
C5 C4 C3 Co1 61.2(2)
C8 Co1 C3 C7 149.9(3)
C6 Co1 C3 C7 37.5(2)
C4 Co1 C3 C7 119.2(4)
C5 Co1 C3 C7 80.9(3)
S2 Co1 C3 C7 -162.1(2)
S1 Co1 C3 C7 -54.3(3)
C8 Co1 C3 C4 30.7(5)
C6 Co1 C3 C4 -81.7(3)
C5 Co1 C3 C4 -38.3(3)
C7 Co1 C3 C4 -119.2(4)
S2 Co1 C3 C4 78.7(3)
S1 Co1 C3 C4 -173.5(2)
